data_4508039
loop_
_publ_author_name
'Bond, Andrew D.'
'Cornett, Claus'
'Larsen, Flemming H.'
'Qu, Haiyan'
'Raijada, Dhara'
'Rantanen, Jukka'

_publ_section_title
;
 Interpreting the Disordered Crystal Structure of Sodium Naproxen
 Tetrahydrate
;
_journal_issue 8
_journal_name_full 'Crystal Growth &amp; Design'
_journal_page_first 3665
_journal_paper_doi 10.1021/cg400688c
_journal_volume 13
_journal_year 2013
_chemical_absolute_configuration unk
_chemical_formula_moiety 'C14 H13 O3 -, Na +, 4(H2 O)'
_chemical_formula_sum 'C14 H21 Na O7'
_chemical_formula_weight 324.30
_chemical_name_common 'Sodium naproxen tetrahydrate'
_space_group_IT_number 5
_symmetry_cell_setting monoclinic
_symmetry_space_group_name_Hall 'C 2y'
_symmetry_space_group_name_H-M 'C 1 2 1'
_atom_sites_solution_hydrogens geom
_atom_sites_solution_primary direct
_atom_sites_solution_secondary difmap
_audit_creation_method SHELXL-97
_cell_angle_alpha 90.00
_cell_angle_beta 98.086(4)
_cell_angle_gamma 90.00
_cell_formula_units_Z 4
_cell_length_a 40.819(5)
_cell_length_b 5.5540(5)
_cell_length_c 7.0928(7)
_cell_measurement_reflns_used 811
_cell_measurement_temperature 150(2)
_cell_measurement_theta_max 21.76
_cell_measurement_theta_min 2.90
_cell_volume 1592.0(3)
_computing_cell_refinement 'SAINT v.7.68a (Bruker, 2010)'
_computing_data_collection 'APEX2 v2010.1-2 (Bruker, 2010)'
_computing_data_reduction SAINT
_computing_molecular_graphics SHELXTL
_computing_publication_material SHELXTL
_computing_structure_refinement SHELXTL
_computing_structure_solution 'SHELXTL v.6.12 (Sheldrick, 2008)'
_diffrn_ambient_temperature 150(2)
_diffrn_measured_fraction_theta_full 0.946
_diffrn_measured_fraction_theta_max 0.946
_diffrn_measurement_device_type 'Bruker Nonius X8APEX-II CCD'
_diffrn_measurement_method '\w and \f scans'
_diffrn_radiation_monochromator graphite
_diffrn_radiation_source 'fine-focus sealed tube'
_diffrn_radiation_type MoK\a
_diffrn_radiation_wavelength 0.71073
_diffrn_reflns_av_R_equivalents 0.0413
_diffrn_reflns_av_sigmaI/netI 0.0721
_diffrn_reflns_limit_h_max 48
_diffrn_reflns_limit_h_min -37
_diffrn_reflns_limit_k_max 6
_diffrn_reflns_limit_k_min -3
_diffrn_reflns_limit_l_max 8
_diffrn_reflns_limit_l_min -8
_diffrn_reflns_number 3473
_diffrn_reflns_theta_full 24.71
_diffrn_reflns_theta_max 24.71
_diffrn_reflns_theta_min 3.70
_diffrn_standards_number 0
_exptl_absorpt_coefficient_mu 0.130
_exptl_absorpt_correction_T_max 0.997
_exptl_absorpt_correction_T_min 0.747
_exptl_absorpt_correction_type multi-scan
_exptl_absorpt_process_details 'SADABS (Sheldrick, 2008)'
_exptl_crystal_colour colourless
_exptl_crystal_density_diffrn 1.353
_exptl_crystal_density_method 'not measured'
_exptl_crystal_description needle
_exptl_crystal_F_000 688
_exptl_crystal_size_max 0.25
_exptl_crystal_size_mid 0.08
_exptl_crystal_size_min 0.02
_refine_diff_density_max 0.261
_refine_diff_density_min -0.202
_refine_diff_density_rms 0.050
_refine_ls_abs_structure_details
;
 In the absence of significant anomalous scattering effects,
 Friedel pairs have been merged as equivalent data
;
_refine_ls_extinction_method none
_refine_ls_goodness_of_fit_ref 1.011
_refine_ls_hydrogen_treatment constr
_refine_ls_matrix_type full
_refine_ls_number_parameters 254
_refine_ls_number_reflns 1446
_refine_ls_number_restraints 29
_refine_ls_restrained_S_all 1.027
_refine_ls_R_factor_all 0.0856
_refine_ls_R_factor_gt 0.0520
_refine_ls_shift/su_max 0.000
_refine_ls_shift/su_mean 0.000
_refine_ls_structure_factor_coef Fsqd
_refine_ls_weighting_details 'calc w=1/[\s^2^(Fo^2^)+(0.0779P)^2^] where P=(Fo^2^+2Fc^2^)/3'
_refine_ls_weighting_scheme calc
_refine_ls_wR_factor_gt 0.1172
_refine_ls_wR_factor_ref 0.1354
_reflns_number_gt 1026
_reflns_number_total 1446
_reflns_threshold_expression I>2\s(I)
_cod_data_source_file cg400688c_si_002.cif
_cod_data_source_block TH_ave
_cod_original_sg_symbol_H-M 'C 2'
_cod_database_code 4508039

loop_
_symmetry_equiv_pos_as_xyz
'x, y, z'
'-x, y, -z'
'x+1/2, y+1/2, z'
'-x+1/2, y+1/2, -z'

loop_
_atom_site_label
_atom_site_type_symbol
_atom_site_fract_x
_atom_site_fract_y
_atom_site_fract_z
_atom_site_U_iso_or_equiv
_atom_site_adp_type
_atom_site_occupancy
_atom_site_symmetry_multiplicity
_atom_site_calc_flag
_atom_site_refinement_flags
_atom_site_disorder_assembly
_atom_site_disorder_group
O1 O 0.44421(18) 0.1761(14) 0.0608(11) 0.035(2) Uani 0.50 1 d PDU A 1
O2 O 0.4276(4) -0.159(2) 0.1756(17) 0.034(4) Uani 0.50 1 d PDU A 1
O1A O 0.43730(17) 0.0345(18) -0.0528(9) 0.034(2) Uani 0.50 1 d PDU A 2
O2A O 0.4213(4) -0.109(2) 0.2199(15) 0.032(4) Uani 0.50 1 d PDU A 2
O3 O 0.27438(9) 0.2520(8) 0.8302(5) 0.0365(11) Uani 1 1 d . . .
C1 C 0.31612(12) 0.3534(12) 0.6309(7) 0.0269(13) Uani 1 1 d . . .
H1A H 0.3229 0.4933 0.7032 0.032 Uiso 1 1 calc R . .
C2 C 0.33213(12) 0.2893(11) 0.4718(7) 0.0292(15) Uani 1 1 d . . .
C3 C 0.35823(13) 0.4292(10) 0.4151(7) 0.0256(13) Uani 1 1 d . . .
H3 H 0.3652 0.5716 0.4834 0.031 Uiso 1 1 calc R . .
C4 C 0.37341(13) 0.3611(11) 0.2631(7) 0.0292(14) Uani 1 1 d . . .
H4 H 0.3906 0.4591 0.2279 0.035 Uiso 1 1 calc R . .
C5 C 0.36442(13) 0.1519(10) 0.1577(7) 0.0263(14) Uani 1 1 d . . .
C6 C 0.33909(14) 0.0136(10) 0.2087(7) 0.0315(15) Uani 1 1 d . . .
H6 H 0.3326 -0.1286 0.1389 0.038 Uiso 1 1 calc R . .
C7 C 0.32232(12) 0.0804(12) 0.3651(7) 0.0260(13) Uani 1 1 d . . .
C8 C 0.29569(13) -0.0563(11) 0.4173(7) 0.0340(15) Uani 1 1 d . . .
H8 H 0.2883 -0.1950 0.3452 0.041 Uiso 1 1 calc R . .
C9 C 0.28055(13) 0.0075(11) 0.5684(7) 0.0322(15) Uani 1 1 d . . .
H9 H 0.2627 -0.0868 0.6004 0.039 Uiso 1 1 calc R . .
C10 C 0.29104(13) 0.2135(11) 0.6792(7) 0.0278(14) Uani 1 1 d . . .
C11 C 0.38321(13) 0.0816(12) -0.0051(6) 0.0307(14) Uani 1 1 d . A .
H11 H 0.3836 0.2264 -0.0886 0.037 Uiso 1 1 calc R . .
C12 C 0.41929(14) 0.0215(11) 0.0733(7) 0.0350(16) Uani 1 1 d D . .
C13 C 0.36779(15) -0.1232(12) -0.1305(7) 0.0405(16) Uani 1 1 d . . .
H13A H 0.3812 -0.1545 -0.2321 0.061 Uiso 1 1 calc R A .
H13B H 0.3453 -0.0782 -0.1869 0.061 Uiso 1 1 calc R . .
H13C H 0.3669 -0.2687 -0.0532 0.061 Uiso 1 1 calc R . .
C14 C 0.28323(14) 0.4590(12) 0.9452(8) 0.0398(17) Uani 1 1 d . . .
H14A H 0.2697 0.4651 1.0489 0.060 Uiso 1 1 calc R . .
H14B H 0.2794 0.6044 0.8670 0.060 Uiso 1 1 calc R . .
H14C H 0.3067 0.4496 0.9987 0.060 Uiso 1 1 calc R . .
Na1 Na 0.47806(10) 0.7579(9) 0.6685(5) 0.0303(11) Uani 0.50 1 d P B -1
Na2 Na 0.51622(10) 0.3532(8) 0.3905(5) 0.0295(11) Uani 0.50 1 d P B -1
O1W O 0.5306(2) 0.5615(17) 0.6900(10) 0.029(2) Uani 0.50 1 d P B -1
O2W O 0.4613(2) 0.4926(15) 0.4084(11) 0.029(2) Uani 0.50 1 d P B -1
O3W O 0.49587(17) 1.0089(14) 0.4194(9) 0.031(2) Uani 0.50 1 d P B -1
O4W O 0.49831(16) 1.0762(14) 0.8675(8) 0.0249(16) Uani 0.50 1 d P B -1
O5W O 0.43467(10) 1.0708(11) 0.5689(5) 0.0514(13) Uani 1 1 d . B -1
O6W O 0.4531(4) 0.537(3) 0.8927(14) 0.063(4) Uani 0.50 1 d P B -1
O7W O 0.5544(3) 0.541(3) 0.2048(16) 0.052(3) Uani 0.50 1 d P B -1

loop_
_atom_site_aniso_label
_atom_site_aniso_U_11
_atom_site_aniso_U_22
_atom_site_aniso_U_33
_atom_site_aniso_U_23
_atom_site_aniso_U_13
_atom_site_aniso_U_12
O1 0.034(4) 0.034(5) 0.040(4) 0.004(4) 0.016(3) -0.007(4)
O2 0.030(6) 0.033(7) 0.038(6) 0.005(5) -0.001(5) -0.001(5)
O1A 0.040(4) 0.047(5) 0.015(3) 0.001(4) 0.003(3) -0.003(4)
O2A 0.034(7) 0.033(7) 0.027(5) 0.009(5) -0.003(4) 0.016(5)
O3 0.035(2) 0.042(3) 0.034(2) 0.0014(19) 0.0092(18) -0.004(2)
C1 0.029(3) 0.026(4) 0.026(3) 0.004(2) 0.004(2) 0.000(3)
C2 0.029(3) 0.029(4) 0.027(3) 0.004(3) -0.006(2) 0.003(3)
C3 0.028(3) 0.016(3) 0.033(3) 0.000(2) 0.004(2) -0.003(3)
C4 0.034(3) 0.023(4) 0.030(3) 0.004(3) 0.001(2) -0.004(3)
C5 0.028(3) 0.026(4) 0.023(3) 0.000(2) -0.004(2) 0.005(3)
C6 0.043(3) 0.016(4) 0.032(3) -0.004(3) -0.008(2) 0.003(3)
C7 0.028(3) 0.023(4) 0.026(3) 0.001(2) 0.001(2) 0.001(3)
C8 0.036(3) 0.030(4) 0.033(3) 0.000(2) -0.006(3) -0.005(3)
C9 0.025(3) 0.034(5) 0.036(3) 0.009(3) -0.002(2) -0.005(3)
C10 0.025(3) 0.030(4) 0.027(3) 0.005(3) 0.000(2) 0.005(3)
C11 0.049(4) 0.021(4) 0.021(3) 0.001(2) 0.000(2) 0.004(3)
C12 0.046(4) 0.035(5) 0.025(3) -0.002(3) 0.009(3) 0.010(3)
C13 0.058(4) 0.036(4) 0.027(3) -0.003(3) 0.004(3) 0.005(3)
C14 0.040(4) 0.042(5) 0.038(3) -0.001(3) 0.009(3) 0.006(3)
Na1 0.035(2) 0.028(3) 0.028(2) 0.0022(18) 0.0047(18) 0.002(2)
Na2 0.033(2) 0.031(3) 0.026(2) -0.0037(19) 0.0062(17) -0.006(2)
O1W 0.038(5) 0.025(5) 0.023(4) -0.006(4) -0.002(4) -0.005(4)
O2W 0.039(5) 0.020(6) 0.026(4) 0.000(4) -0.007(4) 0.006(4)
O3W 0.035(4) 0.035(6) 0.022(3) 0.001(3) 0.003(3) 0.003(4)
O4W 0.037(4) 0.014(4) 0.024(3) 0.007(3) 0.007(3) -0.003(4)
O5W 0.047(3) 0.066(3) 0.041(2) 0.006(2) 0.0079(19) 0.013(3)
O6W 0.096(11) 0.053(8) 0.044(7) 0.005(8) 0.026(7) 0.017(8)
O7W 0.034(6) 0.054(7) 0.072(8) -0.009(9) 0.021(6) -0.012(6)

loop_
_atom_type_symbol
_atom_type_description
_atom_type_scat_dispersion_real
_atom_type_scat_dispersion_imag
_atom_type_scat_source
C C 0.0033 0.0000 'International Tables Vol C Tables 4.2.6.8 and 6.1.1.4'
H H 0.0000 0.0000 'International Tables Vol C Tables 4.2.6.8 and 6.1.1.4'
O O 0.0106 0.0000 'International Tables Vol C Tables 4.2.6.8 and 6.1.1.4'
Na Na 0.0362 0.0000 'International Tables Vol C Tables 4.2.6.8 and 6.1.1.4'

loop_
_geom_angle_atom_site_label_1
_geom_angle_atom_site_label_2
_geom_angle_atom_site_label_3
_geom_angle
C10 C1 C2 119.9(5)
C10 C1 H1A 120.0
C2 C1 H1A 120.0
C7 C2 C3 117.7(5)
C7 C2 C1 120.1(5)
C3 C2 C1 122.2(5)
C4 C3 C2 120.8(5)
C4 C3 H3 119.6
C2 C3 H3 119.6
C3 C4 C5 122.3(5)
C3 C4 H4 118.8
C5 C4 H4 118.8
C6 C5 C4 118.2(5)
C6 C5 C11 122.2(5)
C4 C5 C11 119.6(5)
C5 C6 C7 121.2(5)
C5 C6 H6 119.4
C7 C6 H6 119.4
C2 C7 C8 118.1(5)
C2 C7 C6 119.9(5)
C8 C7 C6 122.1(5)
C9 C8 C7 121.2(5)
C9 C8 H8 119.4
C7 C8 H8 119.4
C8 C9 C10 120.8(5)
C8 C9 H9 119.6
C10 C9 H9 119.6
O3 C10 C1 125.6(5)
O3 C10 C9 114.6(5)
C1 C10 C9 119.8(5)
C5 C11 C13 115.0(5)
C5 C11 C12 109.9(4)
C13 C11 C12 110.2(5)
C5 C11 H11 107.1
C13 C11 H11 107.1
C12 C11 H11 107.1
O1A C12 O2A 130.9(9)
O2 C12 O1 113.7(10)
O1A C12 C11 111.3(5)
O2 C12 C11 123.4(9)
O2A C12 C11 111.7(9)
O1 C12 C11 122.2(6)
C11 C13 H13A 109.5
C11 C13 H13B 109.5
H13A C13 H13B 109.5
C11 C13 H13C 109.5
H13A C13 H13C 109.5
H13B C13 H13C 109.5
O3 C14 H14A 109.5
O3 C14 H14B 109.5
H14A C14 H14B 109.5
O3 C14 H14C 109.5
H14A C14 H14C 109.5
H14B C14 H14C 109.5
C10 O3 C14 117.5(4)
O4W Na1 O6W 97.8(4)
O4W Na1 O2W 166.5(3)
O6W Na1 O2W 95.6(5)
O4W Na1 O1W 93.9(3)
O6W Na1 O1W 100.9(5)
O2W Na1 O1W 85.7(3)
O4W Na1 O3W 83.6(3)
O6W Na1 O3W 171.6(4)
O2W Na1 O3W 82.8(3)
O1W Na1 O3W 87.2(3)
O4W Na1 O5W 79.8(3)
O6W Na1 O5W 101.3(4)
O2W Na1 O5W 95.5(3)
O1W Na1 O5W 157.6(3)
O3W Na1 O5W 70.8(2)
O4W Na1 Na2 132.7(2)
O6W Na1 Na2 108.4(5)
O2W Na1 Na2 43.0(2)
O1W Na1 Na2 43.6(2)
O3W Na1 Na2 76.0(2)
O5W Na1 Na2 129.70(17)
O2W Na2 O7W 124.8(4)
O2W Na2 O1W 85.0(3)
O7W Na2 O1W 100.2(4)
O2W Na2 Na1 42.9(2)
O7W Na2 Na1 113.8(4)
O1W Na2 Na1 43.1(2)
Na1 O1W Na2 93.3(3)
Na1 O2W Na2 94.2(3)

loop_
_geom_bond_atom_site_label_1
_geom_bond_atom_site_label_2
_geom_bond_distance
O1 C12 1.344(8)
O2 C12 1.258(9)
O1A C12 1.237(7)
O2A C12 1.259(9)
C1 C10 1.367(7)
C1 C2 1.427(7)
C1 H1A 0.9500
C2 C7 1.412(8)
C2 C3 1.422(7)
C3 C4 1.370(7)
C3 H3 0.9500
C4 C5 1.402(8)
C4 H4 0.9500
C5 C6 1.377(8)
C5 C11 1.524(7)
C6 C7 1.432(7)
C6 H6 0.9500
C7 C8 1.417(8)
C8 C9 1.358(8)
C8 H8 0.9500
C9 C10 1.419(8)
C9 H9 0.9500
C10 O3 1.364(6)
C11 C13 1.524(9)
C11 C12 1.536(8)
C11 H11 1.0000
C13 H13A 0.9800
C13 H13B 0.9800
C13 H13C 0.9800
C14 O3 1.426(8)
C14 H14A 0.9800
C14 H14B 0.9800
C14 H14C 0.9800
Na1 O4W 2.339(8)
Na1 O6W 2.350(15)
Na1 O2W 2.385(9)
Na1 O1W 2.392(10)
Na1 O3W 2.440(8)
Na1 O5W 2.511(6)
Na1 Na2 3.497(6)
Na2 O2W 2.391(9)
Na2 O7W 2.414(13)
Na2 O1W 2.417(8)

loop_
_geom_torsion_atom_site_label_1
_geom_torsion_atom_site_label_2
_geom_torsion_atom_site_label_3
_geom_torsion_atom_site_label_4
_geom_torsion
C10 C1 C2 C7 -0.5(7)
C10 C1 C2 C3 179.7(5)
C7 C2 C3 C4 -0.6(7)
C1 C2 C3 C4 179.1(5)
C2 C3 C4 C5 -0.6(8)
C3 C4 C5 C6 0.9(8)
C3 C4 C5 C11 -177.7(5)
C4 C5 C6 C7 -0.1(7)
C11 C5 C6 C7 178.5(4)
C3 C2 C7 C8 -178.2(5)
C1 C2 C7 C8 2.0(7)
C3 C2 C7 C6 1.4(7)
C1 C2 C7 C6 -178.4(5)
C5 C6 C7 C2 -1.1(7)
C5 C6 C7 C8 178.5(5)
C2 C7 C8 C9 -1.7(8)
C6 C7 C8 C9 178.7(5)
C7 C8 C9 C10 -0.1(8)
C2 C1 C10 O3 178.3(5)
C2 C1 C10 C9 -1.3(7)
C8 C9 C10 O3 -178.0(5)
C8 C9 C10 C1 1.7(7)
C6 C5 C11 C13 11.3(7)
C4 C5 C11 C13 -170.1(5)
C6 C5 C11 C12 -113.7(6)
C4 C5 C11 C12 64.9(7)
C5 C11 C12 O1A -159.9(7)
C13 C11 C12 O1A 72.4(8)
C5 C11 C12 O2 67.8(10)
C13 C11 C12 O2 -59.9(10)
C5 C11 C12 O2A 44.4(10)
C13 C11 C12 O2A -83.4(9)
C5 C11 C12 O1 -102.4(7)
C13 C11 C12 O1 129.9(7)
C1 C10 O3 C14 1.6(8)
C9 C10 O3 C14 -178.7(4)
O4W Na1 Na2 O2W -161.8(5)
O6W Na1 Na2 O2W 78.0(5)
O1W Na1 Na2 O2W 164.6(4)
O3W Na1 Na2 O2W -94.6(4)
O5W Na1 Na2 O2W -45.0(4)
O4W Na1 Na2 O7W -45.5(4)
O6W Na1 Na2 O7W -165.7(5)
O2W Na1 Na2 O7W 116.3(5)
O1W Na1 Na2 O7W -79.2(5)
O3W Na1 Na2 O7W 21.7(4)
O5W Na1 Na2 O7W 71.3(4)
O4W Na1 Na2 O1W 33.6(4)
O6W Na1 Na2 O1W -86.5(5)
O2W Na1 Na2 O1W -164.6(4)
O3W Na1 Na2 O1W 100.9(4)
O5W Na1 Na2 O1W 150.5(4)
O4W Na1 O1W Na2 -155.9(3)
O6W Na1 O1W Na2 105.3(5)
O2W Na1 O1W Na2 10.5(3)
O3W Na1 O1W Na2 -72.5(3)
O5W Na1 O1W Na2 -83.4(8)
O2W Na2 O1W Na1 -10.5(3)
O7W Na2 O1W Na1 114.1(5)
O4W Na1 O2W Na2 78.1(14)
O6W Na1 O2W Na2 -111.2(5)
O1W Na1 O2W Na2 -10.6(3)
O3W Na1 O2W Na2 77.1(3)
O5W Na1 O2W Na2 146.9(3)
O7W Na2 O2W Na1 -88.4(5)
O1W Na2 O2W Na1 10.5(3)
